data_4101411
loop_
_publ_author_name
'Dong, Zhenzhen'
'Karpowicz, Jr, Richard J'
'Bai, Shi'
'Yap, Glenn P A'
'Fox, Joseph M'

_publ_section_title
;
 Control of absolute helicity in single-stranded abiotic
 metallofoldamers.
;
_journal_issue 44
_journal_name_full 'Journal of the American Chemical Society'
_journal_page_first 14242
_journal_page_last 14243
_journal_paper_doi 10.1021/ja065721y
_journal_volume 128
_journal_year 2006
_chemical_formula_sum 'C18 H16 Br N O3'
_chemical_formula_weight 374.23
_chemical_name_systematic
; 
 ? 
;
_space_group_IT_number 18
_symmetry_cell_setting orthorhombic
_symmetry_space_group_name_Hall 'P 2 2ab'
_symmetry_space_group_name_H-M 'P 21 21 2'
_atom_sites_solution_hydrogens geom
_atom_sites_solution_primary direct
_atom_sites_solution_secondary difmap
_audit_creation_method SHELXL-97
_cell_angle_alpha 90.00
_cell_angle_beta 90.00
_cell_angle_gamma 90.00
_cell_formula_units_Z 4
_cell_length_a 10.556(3)
_cell_length_b 23.464(7)
_cell_length_c 6.581(2)
_cell_measurement_reflns_used 976
_cell_measurement_temperature 120(2)
_cell_measurement_theta_max 27.61
_cell_measurement_theta_min 3.65
_cell_volume 1629.9(9)
_computing_cell_refinement 'SHELXTL, Sheldrick (2001)'
_computing_data_collection 'SMART, Bruker (2002)'
_computing_data_reduction 'SHELXTL, Sheldrick (2001)'
_computing_molecular_graphics 'SHELXTL, Sheldrick (2001)'
_computing_publication_material 'SHELXTL, Sheldrick (2001)'
_computing_structure_refinement 'SHELXL-97 (Sheldrick, 1997)'
_computing_structure_solution 'SHELXS-97 (Sheldrick, 1990)'
_diffrn_ambient_temperature 120(2)
_diffrn_detector_area_resol_mean 836.6
_diffrn_measured_fraction_theta_full 0.969
_diffrn_measured_fraction_theta_max 0.969
_diffrn_measurement_device_type 'Bruker AXS APEX diffractometer'
_diffrn_measurement_method \w
_diffrn_radiation_monochromator graphite
_diffrn_radiation_source 'fine-focus sealed tube'
_diffrn_radiation_type MoK\a
_diffrn_radiation_wavelength 0.71073
_diffrn_reflns_av_R_equivalents 0.0703
_diffrn_reflns_av_sigmaI/netI 0.0486
_diffrn_reflns_limit_h_max 13
_diffrn_reflns_limit_h_min -13
_diffrn_reflns_limit_k_max 30
_diffrn_reflns_limit_k_min -30
_diffrn_reflns_limit_l_max 8
_diffrn_reflns_limit_l_min -8
_diffrn_reflns_number 17952
_diffrn_reflns_theta_full 28.16
_diffrn_reflns_theta_max 28.16
_diffrn_reflns_theta_min 1.74
_diffrn_standards_decay_% <1
_exptl_absorpt_coefficient_mu 2.536
_exptl_absorpt_correction_T_max 0.7022
_exptl_absorpt_correction_T_min 0.6310
_exptl_absorpt_correction_type multi-scan
_exptl_absorpt_process_details 'SADABS, Sheldrick (2003)'
_exptl_crystal_colour colourless
_exptl_crystal_density_diffrn 1.525
_exptl_crystal_density_method 'not measured'
_exptl_crystal_description block
_exptl_crystal_F_000 760
_exptl_crystal_size_max 0.20
_exptl_crystal_size_mid 0.18
_exptl_crystal_size_min 0.15
_refine_diff_density_max 0.629
_refine_diff_density_min -0.262
_refine_diff_density_rms 0.078
_refine_ls_abs_structure_details 'Flack H D (1983), Acta Cryst. A39, 876-881'
_refine_ls_abs_structure_Flack 0.012(8)
_refine_ls_extinction_method none
_refine_ls_goodness_of_fit_ref 1.065
_refine_ls_hydrogen_treatment constr
_refine_ls_matrix_type full
_refine_ls_number_parameters 209
_refine_ls_number_reflns 3797
_refine_ls_number_restraints 0
_refine_ls_restrained_S_all 1.065
_refine_ls_R_factor_all 0.0378
_refine_ls_R_factor_gt 0.0355
_refine_ls_shift/su_max 0.000
_refine_ls_shift/su_mean 0.000
_refine_ls_structure_factor_coef Fsqd
_refine_ls_weighting_details 'calc w=1/[\s^2^(Fo^2^)+(0.0483P)^2^+0.0426P] where P=(Fo^2^+2Fc^2^)/3'
_refine_ls_weighting_scheme calc
_refine_ls_wR_factor_gt 0.0865
_refine_ls_wR_factor_ref 0.0881
_reflns_number_gt 3600
_reflns_number_total 3797
_reflns_threshold_expression >2sigma(I)
_cod_data_source_file ja065721ysi20060807_042625.cif
_cod_data_source_block joef026a
_cod_depositor_comments
;
The following automatic conversions were performed:
'_symmetry_cell_setting' value 'Orthorhombic' changed to 'orthorhombic'
according to '/home/saulius/struct/CIF-dictionaries/cif_core.dic'
dictionary named 'cif_core.dic' version 2.4.1 from 2010-06-29.

Automatic conversion script
Id: cif_fix_enum 1527 2010-12-29 10:47:43Z saulius 
;
_cod_original_sg_symbol_H-M P2(1)2(1)2
_cod_database_code 4101411

loop_
_symmetry_equiv_pos_as_xyz
'x, y, z'
'-x, -y, z'
'-x+1/2, y+1/2, -z'
'x+1/2, -y+1/2, -z'

loop_
_atom_site_label
_atom_site_type_symbol
_atom_site_fract_x
_atom_site_fract_y
_atom_site_fract_z
_atom_site_U_iso_or_equiv
_atom_site_adp_type
_atom_site_occupancy
_atom_site_symmetry_multiplicity
_atom_site_calc_flag
_atom_site_refinement_flags
Br Br 0.47988(3) 0.086005(11) 0.29546(5) 0.03500(10) Uani 1 1 d .
N1 N 0.2496(2) 0.26982(9) 0.1898(3) 0.0225(4) Uani 1 1 d .
O1 O 0.42682(19) 0.22194(8) 0.0648(3) 0.0296(4) Uani 1 1 d .
O2 O 0.33956(17) 0.29516(8) -0.1024(3) 0.0238(4) Uani 1 1 d .
O3 O 0.1355(2) 0.26011(8) 0.4757(3) 0.0344(5) Uani 1 1 d .
C1 C 0.3129(2) 0.09355(10) 0.1931(4) 0.0241(5) Uani 1 1 d .
C2 C 0.2693(3) 0.05133(11) 0.0651(4) 0.0281(6) Uani 1 1 d .
H2A H 0.3233 0.0207 0.0278 0.034 Uiso 1 1 calc R
C3 C 0.1466(3) 0.05377(12) -0.0089(4) 0.0290(6) Uani 1 1 d .
H3A H 0.1158 0.0247 -0.0966 0.035 Uiso 1 1 calc R
C4 C 0.0693(3) 0.09881(12) 0.0458(4) 0.0299(6) Uani 1 1 d .
H4A H -0.0148 0.1009 -0.0050 0.036 Uiso 1 1 calc R
C5 C 0.1142(2) 0.14085(11) 0.1745(4) 0.0255(5) Uani 1 1 d .
H5A H 0.0600 0.1715 0.2111 0.031 Uiso 1 1 calc R
C6 C 0.2372(2) 0.13926(10) 0.2517(3) 0.0217(5) Uani 1 1 d .
C7 C 0.2813(3) 0.18359(11) 0.4056(4) 0.0262(5) Uani 1 1 d .
H7A H 0.3749 0.1888 0.3917 0.031 Uiso 1 1 calc R
C8 C 0.2519(4) 0.16288(13) 0.6209(4) 0.0404(8) Uani 1 1 d .
H8A H 0.2970 0.1271 0.6466 0.061 Uiso 1 1 calc R
H8B H 0.1605 0.1566 0.6346 0.061 Uiso 1 1 calc R
H8C H 0.2792 0.1917 0.7194 0.061 Uiso 1 1 calc R
C9 C 0.2162(3) 0.24010(11) 0.3663(4) 0.0258(5) Uani 1 1 d .
C10 C 0.3470(2) 0.25792(11) 0.0534(4) 0.0227(5) Uani 1 1 d .
C11 C 0.2221(3) 0.32751(11) -0.0875(4) 0.0245(5) Uani 1 1 d .
H11A H 0.1555 0.3106 -0.1745 0.029 Uiso 1 1 calc R
H11B H 0.2354 0.3677 -0.1282 0.029 Uiso 1 1 calc R
C12 C 0.1861(2) 0.32331(10) 0.1382(4) 0.0214(5) Uani 1 1 d .
H12A H 0.0923 0.3188 0.1524 0.026 Uiso 1 1 calc R
C13 C 0.3448(3) 0.37296(12) 0.3703(4) 0.0303(6) Uani 1 1 d .
H13A H 0.3960 0.3397 0.3699 0.036 Uiso 1 1 calc R
C14 C 0.3838(3) 0.42118(13) 0.4780(4) 0.0371(7) Uani 1 1 d .
H14A H 0.4624 0.4208 0.5483 0.044 Uiso 1 1 calc R
C15 C 0.3096(4) 0.46895(12) 0.4828(4) 0.0371(7) Uani 1 1 d .
H15A H 0.3361 0.5014 0.5578 0.044 Uiso 1 1 calc R
C16 C 0.1955(3) 0.46990(12) 0.3782(5) 0.0372(7) Uani 1 1 d .
H16A H 0.1439 0.5031 0.3811 0.045 Uiso 1 1 calc R
C17 C 0.1567(3) 0.42232(10) 0.2692(4) 0.0282(5) Uani 1 1 d .
H17A H 0.0785 0.4231 0.1977 0.034 Uiso 1 1 calc R
C18 C 0.2313(2) 0.37361(10) 0.2639(3) 0.0222(5) Uani 1 1 d .

loop_
_atom_site_aniso_label
_atom_site_aniso_U_11
_atom_site_aniso_U_22
_atom_site_aniso_U_33
_atom_site_aniso_U_23
_atom_site_aniso_U_13
_atom_site_aniso_U_12
Br 0.02687(15) 0.02506(14) 0.05308(18) 0.01007(11) -0.00880(12) -0.00019(10)
N1 0.0238(10) 0.0181(9) 0.0258(10) -0.0017(8) 0.0023(9) 0.0017(8)
O1 0.0275(10) 0.0291(10) 0.0321(10) 0.0007(8) 0.0017(8) 0.0081(8)
O2 0.0214(9) 0.0270(9) 0.0229(8) 0.0008(7) 0.0025(7) 0.0030(7)
O3 0.0436(12) 0.0315(10) 0.0282(9) -0.0035(8) 0.0121(9) -0.0009(9)
C1 0.0219(11) 0.0228(11) 0.0276(12) 0.0073(11) -0.0018(10) -0.0001(9)
C2 0.0355(15) 0.0180(11) 0.0307(13) -0.0012(10) 0.0083(12) -0.0007(11)
C3 0.0368(15) 0.0287(13) 0.0215(11) -0.0044(10) 0.0005(11) -0.0097(12)
C4 0.0255(13) 0.0398(15) 0.0244(12) -0.0006(11) -0.0023(10) -0.0069(11)
C5 0.0255(12) 0.0283(12) 0.0227(12) 0.0004(10) 0.0024(10) 0.0022(10)
C6 0.0289(13) 0.0186(10) 0.0175(10) 0.0027(8) 0.0026(9) -0.0041(9)
C7 0.0357(15) 0.0204(11) 0.0225(11) -0.0002(10) -0.0036(11) -0.0027(11)
C8 0.068(2) 0.0316(15) 0.0214(12) 0.0022(12) -0.0043(15) -0.0052(15)
C9 0.0336(14) 0.0228(12) 0.0209(11) -0.0022(9) 0.0005(10) -0.0043(11)
C10 0.0224(12) 0.0236(12) 0.0221(11) -0.0032(9) -0.0004(9) -0.0045(10)
C11 0.0245(12) 0.0240(12) 0.0250(12) -0.0024(10) -0.0033(10) 0.0038(10)
C12 0.0189(11) 0.0204(11) 0.0249(11) -0.0009(9) 0.0020(9) 0.0012(9)
C13 0.0347(15) 0.0245(12) 0.0316(13) -0.0022(11) -0.0055(12) -0.0027(11)
C14 0.0461(17) 0.0355(16) 0.0296(13) -0.0003(12) -0.0090(13) -0.0147(14)
C15 0.061(2) 0.0262(14) 0.0244(13) -0.0049(11) 0.0093(14) -0.0161(14)
C16 0.0487(19) 0.0206(13) 0.0423(16) -0.0041(12) 0.0174(15) -0.0030(13)
C17 0.0306(13) 0.0248(12) 0.0292(12) -0.0006(10) 0.0069(10) 0.0009(10)
C18 0.0259(12) 0.0220(11) 0.0187(10) -0.0009(9) 0.0057(9) -0.0035(9)

loop_
_atom_type_symbol
_atom_type_description
_atom_type_scat_dispersion_real
_atom_type_scat_dispersion_imag
_atom_type_scat_source
C C 0.0033 0.0016 'International Tables Vol C Tables 4.2.6.8 and 6.1.1.4'
H H 0.0000 0.0000 'International Tables Vol C Tables 4.2.6.8 and 6.1.1.4'
N N 0.0061 0.0033 'International Tables Vol C Tables 4.2.6.8 and 6.1.1.4'
O O 0.0106 0.0060 'International Tables Vol C Tables 4.2.6.8 and 6.1.1.4'
Br Br -0.2901 2.4595 'International Tables Vol C Tables 4.2.6.8 and 6.1.1.4'

loop_
_geom_angle_atom_site_label_1
_geom_angle_atom_site_label_2
_geom_angle_atom_site_label_3
_geom_angle
C10 N1 C9 128.4(2)
C10 N1 C12 111.1(2)
C9 N1 C12 120.3(2)
C10 O2 C11 109.6(2)
C2 C1 C6 122.1(2)
C2 C1 Br 117.4(2)
C6 C1 Br 120.48(19)
C1 C2 C3 119.8(2)
C1 C2 H2A 120.1
C3 C2 H2A 120.1
C2 C3 C4 119.5(2)
C2 C3 H3A 120.3
C4 C3 H3A 120.3
C5 C4 C3 120.1(3)
C5 C4 H4A 120.0
C3 C4 H4A 120.0
C4 C5 C6 121.5(2)
C4 C5 H5A 119.2
C6 C5 H5A 119.2
C1 C6 C5 117.0(2)
C1 C6 C7 122.3(2)
C5 C6 C7 120.5(2)
C9 C7 C6 110.2(2)
C9 C7 C8 110.1(2)
C6 C7 C8 109.7(2)
C9 C7 H7A 108.9
C6 C7 H7A 108.9
C8 C7 H7A 108.9
C7 C8 H8A 109.5
C7 C8 H8B 109.5
H8A C8 H8B 109.5
C7 C8 H8C 109.5
H8A C8 H8C 109.5
H8B C8 H8C 109.5
O3 C9 N1 118.5(2)
O3 C9 C7 123.8(2)
N1 C9 C7 117.6(2)
O1 C10 O2 123.2(2)
O1 C10 N1 128.4(2)
O2 C10 N1 108.5(2)
O2 C11 C12 104.0(2)
O2 C11 H11A 110.9
C12 C11 H11A 110.9
O2 C11 H11B 110.9
C12 C11 H11B 110.9
H11A C11 H11B 109.0
N1 C12 C18 113.3(2)
N1 C12 C11 99.54(19)
C18 C12 C11 113.5(2)
N1 C12 H12A 110.0
C18 C12 H12A 110.0
C11 C12 H12A 110.0
C18 C13 C14 120.1(3)
C18 C13 H13A 119.9
C14 C13 H13A 119.9
C15 C14 C13 120.4(3)
C15 C14 H14A 119.8
C13 C14 H14A 119.8
C14 C15 C16 119.9(3)
C14 C15 H15A 120.0
C16 C15 H15A 120.0
C15 C16 C17 120.0(3)
C15 C16 H16A 120.0
C17 C16 H16A 120.0
C18 C17 C16 120.5(3)
C18 C17 H17A 119.8
C16 C17 H17A 119.8
C17 C18 C13 119.1(2)
C17 C18 C12 118.4(2)
C13 C18 C12 122.5(2)

loop_
_geom_bond_atom_site_label_1
_geom_bond_atom_site_label_2
_geom_bond_distance
Br C1 1.896(3)
N1 C10 1.393(3)
N1 C9 1.400(3)
N1 C12 1.463(3)
O1 C10 1.195(3)
O2 C10 1.349(3)
O2 C11 1.457(3)
O3 C9 1.210(3)
C1 C2 1.379(4)
C1 C6 1.392(3)
C2 C3 1.384(4)
C2 H2A 0.9500
C3 C4 1.383(4)
C3 H3A 0.9500
C4 C5 1.384(4)
C4 H4A 0.9500
C5 C6 1.394(4)
C5 H5A 0.9500
C6 C7 1.525(3)
C7 C9 1.516(4)
C7 C8 1.530(4)
C7 H7A 1.0000
C8 H8A 0.9800
C8 H8B 0.9800
C8 H8C 0.9800
C11 C12 1.536(4)
C11 H11A 0.9900
C11 H11B 0.9900
C12 C18 1.518(3)
C12 H12A 1.0000
C13 C18 1.387(4)
C13 C14 1.397(4)
C13 H13A 0.9500
C14 C15 1.368(5)
C14 H14A 0.9500
C15 C16 1.388(5)
C15 H15A 0.9500
C16 C17 1.389(4)
C16 H16A 0.9500
C17 C18 1.389(3)
C17 H17A 0.9500

loop_
_geom_torsion_atom_site_label_1
_geom_torsion_atom_site_label_2
_geom_torsion_atom_site_label_3
_geom_torsion_atom_site_label_4
_geom_torsion
C6 C1 C2 C3 0.0(4)
Br C1 C2 C3 177.9(2)
C1 C2 C3 C4 0.3(4)
C2 C3 C4 C5 -0.4(4)
C3 C4 C5 C6 0.1(4)
C2 C1 C6 C5 -0.2(4)
Br C1 C6 C5 -178.12(17)
C2 C1 C6 C7 175.2(2)
Br C1 C6 C7 -2.7(3)
C4 C5 C6 C1 0.1(3)
C4 C5 C6 C7 -175.4(2)
C1 C6 C7 C9 152.4(2)
C5 C6 C7 C9 -32.4(3)
C1 C6 C7 C8 -86.3(3)
C5 C6 C7 C8 89.0(3)
C10 N1 C9 O3 173.3(3)
C12 N1 C9 O3 -1.1(4)
C10 N1 C9 C7 -8.4(4)
C12 N1 C9 C7 177.2(2)
C6 C7 C9 O3 108.9(3)
C8 C7 C9 O3 -12.2(4)
C6 C7 C9 N1 -69.3(3)
C8 C7 C9 N1 169.6(2)
C11 O2 C10 O1 171.5(2)
C11 O2 C10 N1 -9.1(3)
C9 N1 C10 O1 -4.8(4)
C12 N1 C10 O1 170.0(3)
C9 N1 C10 O2 175.8(2)
C12 N1 C10 O2 -9.4(3)
C10 O2 C11 C12 22.7(3)
C10 N1 C12 C18 -98.9(2)
C9 N1 C12 C18 76.5(3)
C10 N1 C12 C11 22.0(3)
C9 N1 C12 C11 -162.7(2)
O2 C11 C12 N1 -25.8(2)
O2 C11 C12 C18 95.0(2)
C18 C13 C14 C15 1.3(4)
C13 C14 C15 C16 -0.8(4)
C14 C15 C16 C17 0.2(4)
C15 C16 C17 C18 0.0(4)
C16 C17 C18 C13 0.5(4)
C16 C17 C18 C12 -178.5(2)
C14 C13 C18 C17 -1.1(4)
C14 C13 C18 C12 177.8(2)
N1 C12 C18 C17 -162.9(2)
C11 C12 C18 C17 84.5(3)
N1 C12 C18 C13 18.2(3)
C11 C12 C18 C13 -94.5(3)

loop_
_cod_related_entry_id
_cod_related_entry_database
_cod_related_entry_code
1 ChemSpider 30660023
